data_7152087
loop_
_publ_author_name
'Rives, Arnaud'
'Baudoin-Dehoux, C\'ecile'
'Saffon, Nathalie'
'Andrieu-Abadie, Nathalie'
'G\'enisson, Yves'

_publ_section_title
;
 Asymmetric synthesis and cytotoxic activity of isomeric phytosphingosine
 derivatives.
;
_journal_issue 23
_journal_name_full 'Organic &amp; biomolecular chemistry'
_journal_page_first 8163
_journal_page_last 8170
_journal_paper_doi 10.1039/c1ob06195j
_journal_volume 9
_journal_year 2011
_chemical_absolute_configuration syn
_chemical_formula_sum 'C25 H45 N O3'
_chemical_formula_weight 407.62
_chemical_name_systematic
;
?
;
_space_group_IT_number 4
_symmetry_cell_setting monoclinic
_symmetry_space_group_name_Hall 'P 2yb'
_symmetry_space_group_name_H-M 'P 1 21 1'
_atom_sites_solution_hydrogens geom
_atom_sites_solution_primary direct
_atom_sites_solution_secondary difmap
_audit_creation_method SHELXL-97
_cell_angle_alpha 90.00
_cell_angle_beta 92.668(4)
_cell_angle_gamma 90.00
_cell_formula_units_Z 2
_cell_length_a 10.2997(5)
_cell_length_b 4.9870(3)
_cell_length_c 24.6551(13)
_cell_measurement_reflns_used 4599
_cell_measurement_temperature 193(2)
_cell_measurement_theta_max 29.99
_cell_measurement_theta_min 2.48
_cell_volume 1265.03(12)
_computing_cell_refinement 'Bruker SMART'
_computing_data_collection 'Bruker SMART'
_computing_data_reduction 'Bruker SAINT'
_computing_molecular_graphics 'Bruker SHELXTL'
_computing_publication_material 'Bruker SHELXTL'
_computing_structure_refinement 'SHELXL-97 (Sheldrick, 1997)'
_computing_structure_solution 'SHELXS-97 (Sheldrick, 1990)'
_diffrn_ambient_temperature 193(2)
_diffrn_measured_fraction_theta_full 0.986
_diffrn_measured_fraction_theta_max 0.986
_diffrn_measurement_device_type 'CCD area detector'
_diffrn_measurement_method 'phi and omega scans'
_diffrn_radiation_monochromator graphite
_diffrn_radiation_source 'fine-focus sealed tube'
_diffrn_radiation_type MoK\a
_diffrn_radiation_wavelength 0.71073
_diffrn_reflns_av_R_equivalents 0.0388
_diffrn_reflns_av_sigmaI/netI 0.0453
_diffrn_reflns_limit_h_max 12
_diffrn_reflns_limit_h_min -12
_diffrn_reflns_limit_k_max 6
_diffrn_reflns_limit_k_min -6
_diffrn_reflns_limit_l_max 30
_diffrn_reflns_limit_l_min -30
_diffrn_reflns_number 17243
_diffrn_reflns_theta_full 26.37
_diffrn_reflns_theta_max 26.37
_diffrn_reflns_theta_min 5.13
_exptl_absorpt_coefficient_mu 0.068
_exptl_absorpt_correction_T_max 1.000000
_exptl_absorpt_correction_T_min 0.729977
_exptl_absorpt_correction_type multi-scan
_exptl_absorpt_process_details 'SADABS (Bruker-AXS)'
_exptl_crystal_colour colourless
_exptl_crystal_density_diffrn 1.070
_exptl_crystal_density_method 'not measured'
_exptl_crystal_description plate
_exptl_crystal_F_000 452
_exptl_crystal_size_max 0.60
_exptl_crystal_size_mid 0.40
_exptl_crystal_size_min 0.10
_refine_diff_density_max 0.200
_refine_diff_density_min -0.170
_refine_diff_density_rms 0.040
_refine_ls_abs_structure_details 'Flack H D (1983), Acta Cryst. A39, 876-881, 2240 Friedel pairs'
_refine_ls_extinction_method none
_refine_ls_goodness_of_fit_ref 1.071
_refine_ls_hydrogen_treatment mixed
_refine_ls_matrix_type full
_refine_ls_number_parameters 321
_refine_ls_number_reflns 5095
_refine_ls_number_restraints 169
_refine_ls_restrained_S_all 1.066
_refine_ls_R_factor_all 0.0831
_refine_ls_R_factor_gt 0.0545
_refine_ls_shift/su_max 0.000
_refine_ls_shift/su_mean 0.000
_refine_ls_structure_factor_coef Fsqd
_refine_ls_weighting_details 'calc w=1/[\s^2^(Fo^2^)+(0.0552P)^2^+0.6562P] where P=(Fo^2^+2Fc^2^)/3'
_refine_ls_weighting_scheme calc
_refine_ls_wR_factor_gt 0.1405
_refine_ls_wR_factor_ref 0.1557
_reflns_number_gt 3682
_reflns_number_total 5095
_reflns_threshold_expression >2sigma(I)
_cod_data_source_file c1ob06195j.txt
_cod_data_source_block 9
_cod_depositor_comments
;
The following automatic conversions were performed:

'_symmetry_cell_setting' value 'Monoclinic' changed to 'monoclinic'
according to /home/saulius/struct/CIF-dictionaries/cif_core.dic
dictionary named 'cif_core.dic' version 2.4.1 from 2010-06-29.

Automatic conversion script
Id: cif_fix_values 1715 2011-07-08 13:25:40Z adriana 
;
_cod_original_sg_symbol_H-M P2(1)
_cod_database_code 7152087

loop_
_symmetry_equiv_pos_as_xyz
'x, y, z'
'-x, y+1/2, -z'

loop_
_atom_site_label
_atom_site_type_symbol
_atom_site_fract_x
_atom_site_fract_y
_atom_site_fract_z
_atom_site_U_iso_or_equiv
_atom_site_adp_type
_atom_site_occupancy
_atom_site_symmetry_multiplicity
_atom_site_calc_flag
_atom_site_refinement_flags
_atom_site_disorder_assembly
_atom_site_disorder_group
O1 O 0.2901(2) 0.5683(5) 0.01898(8) 0.0387(5) Uani 1 1 d . . .
H1C H 0.343(3) 0.617(8) 0.0017(14) 0.046 Uiso 1 1 d . . .
O2 O 0.53625(19) 0.3144(5) 0.04627(8) 0.0369(5) Uani 1 1 d . . .
H2C H 0.587(3) 0.328(7) 0.0706(13) 0.044 Uiso 1 1 d . . .
O3 O 0.37197(19) 0.5638(4) 0.12543(8) 0.0358(5) Uani 1 1 d . . .
H3C H 0.331(3) 0.614(7) 0.0942(13) 0.043 Uiso 1 1 d . . .
N1 N 0.6095(2) 0.3037(5) 0.15197(9) 0.0335(5) Uani 1 1 d . . .
H1 H 0.619(3) 0.475(7) 0.1651(12) 0.040 Uiso 1 1 d . . .
C1 C 0.3121(3) 0.2844(7) 0.01938(11) 0.0394(7) Uani 1 1 d . . .
H1A H 0.3388 0.2276 -0.0169 0.047 Uiso 1 1 calc R . .
H1B H 0.2298 0.1915 0.0267 0.047 Uiso 1 1 calc R . .
C2 C 0.4155(3) 0.2004(6) 0.06162(10) 0.0329(6) Uani 1 1 d . . .
H2A H 0.4237 0.0007 0.0602 0.040 Uiso 1 1 calc R . .
C3 C 0.3828(2) 0.2788(6) 0.11926(10) 0.0300(6) Uani 1 1 d . . .
H3A H 0.2969 0.1973 0.1270 0.036 Uiso 1 1 calc R . .
C4 C 0.4828(2) 0.1815(6) 0.16293(10) 0.0313(6) Uani 1 1 d . . .
H4 H 0.4908 -0.0178 0.1600 0.038 Uiso 1 1 calc R . .
C5 C 0.4408(3) 0.2521(6) 0.22057(10) 0.0362(6) Uani 1 1 d . . .
H5A H 0.5102 0.1931 0.2470 0.043 Uiso 1 1 calc R . .
H5B H 0.4342 0.4497 0.2234 0.043 Uiso 1 1 calc R . .
C6 C 0.3132(3) 0.1312(6) 0.23696(11) 0.0363(7) Uani 1 1 d . . .
H6A H 0.3216 -0.0665 0.2382 0.044 Uiso 1 1 calc R . .
H6B H 0.2441 0.1765 0.2092 0.044 Uiso 1 1 calc R . .
C7 C 0.2733(3) 0.2319(6) 0.29219(11) 0.0378(7) Uani 1 1 d . . .
H7A H 0.2650 0.4296 0.2907 0.045 Uiso 1 1 calc R . .
H7B H 0.3434 0.1886 0.3196 0.045 Uiso 1 1 calc R . .
C8 C 0.1454(3) 0.1133(6) 0.31077(11) 0.0368(7) Uani 1 1 d . . .
H8A H 0.0763 0.1454 0.2823 0.044 Uiso 1 1 calc R . .
H8B H 0.1556 -0.0831 0.3151 0.044 Uiso 1 1 calc R . .
C9 C 0.1031(3) 0.2315(6) 0.36397(11) 0.0380(7) Uani 1 1 d . . .
H9A H 0.0919 0.4275 0.3595 0.046 Uiso 1 1 calc R . .
H9B H 0.1729 0.2017 0.3923 0.046 Uiso 1 1 calc R . .
C10 C -0.0227(3) 0.1126(7) 0.38320(11) 0.0373(7) Uani 1 1 d . . .
H10A H -0.0114 -0.0832 0.3880 0.045 Uiso 1 1 calc R . .
H10B H -0.0925 0.1413 0.3548 0.045 Uiso 1 1 calc R . .
C11 C -0.0654(3) 0.2334(6) 0.43653(11) 0.0371(7) Uani 1 1 d . . .
H11A H 0.0050 0.2069 0.4648 0.045 Uiso 1 1 calc R . .
H11B H -0.0776 0.4289 0.4316 0.045 Uiso 1 1 calc R . .
C12 C -0.1901(3) 0.1137(6) 0.45649(11) 0.0357(6) Uani 1 1 d . . .
H12A H -0.2603 0.1395 0.4282 0.043 Uiso 1 1 calc R . .
H12B H -0.1777 -0.0817 0.4616 0.043 Uiso 1 1 calc R . .
C13 C -0.2330(3) 0.2341(6) 0.50935(11) 0.0354(7) Uani 1 1 d . . .
H13A H -0.2455 0.4295 0.5042 0.042 Uiso 1 1 calc R . .
H13B H -0.1627 0.2087 0.5376 0.042 Uiso 1 1 calc R . .
C14 C -0.3576(2) 0.1147(6) 0.52955(10) 0.0341(6) Uani 1 1 d . . .
H14A H -0.3451 -0.0805 0.5349 0.041 Uiso 1 1 calc R . .
H14B H -0.4281 0.1397 0.5013 0.041 Uiso 1 1 calc R . .
C15 C -0.3996(3) 0.2382(6) 0.58247(10) 0.0348(6) Uani 1 1 d . . .
H15A H -0.4117 0.4335 0.5771 0.042 Uiso 1 1 calc R . .
H15B H -0.3291 0.2128 0.6107 0.042 Uiso 1 1 calc R . .
C16 C -0.5251(3) 0.1194(6) 0.60291(11) 0.0366(7) Uani 1 1 d . . .
H16A H -0.5956 0.1445 0.5747 0.044 Uiso 1 1 calc R . .
H16B H -0.5130 -0.0758 0.6084 0.044 Uiso 1 1 calc R . .
C17 C -0.5663(3) 0.2437(6) 0.65549(11) 0.0407(7) Uani 1 1 d . . .
H17A H -0.4955 0.2191 0.6836 0.049 Uiso 1 1 calc R . .
H17B H -0.5784 0.4389 0.6499 0.049 Uiso 1 1 calc R . .
C18 C -0.6904(3) 0.1272(8) 0.67625(14) 0.0543(9) Uani 1 1 d . . .
H18A H -0.7600 0.1411 0.6479 0.081 Uiso 1 1 calc R . .
H18B H -0.7149 0.2268 0.7085 0.081 Uiso 1 1 calc R . .
H18C H -0.6764 -0.0617 0.6858 0.081 Uiso 1 1 calc R . .
C19 C 0.7262(3) 0.1534(7) 0.17042(15) 0.0535(9) Uani 1 1 d . A .
H19A H 0.7288 -0.0211 0.1513 0.064 Uiso 1 1 calc R . .
H19B H 0.7243 0.1182 0.2099 0.064 Uiso 1 1 calc R . .
C20 C 0.8436(3) 0.3138(7) 0.15869(13) 0.0471(7) Uani 1 1 d DU . .
C21 C 0.8824(16) 0.294(3) 0.1056(5) 0.0578(14) Uani 0.432(14) 1 d PDU A 1
H21 H 0.8423 0.1659 0.0818 0.069 Uiso 0.432(14) 1 calc PR A 1
C22 C 0.9791(11) 0.460(3) 0.0870(5) 0.0592(15) Uani 0.432(14) 1 d PDU A 1
H22 H 0.9981 0.4546 0.0496 0.071 Uiso 0.432(14) 1 calc PR A 1
C23 C 1.0475(11) 0.630(3) 0.1212(7) 0.0597(15) Uani 0.432(14) 1 d PDU A 1
H23 H 1.1155 0.7360 0.1077 0.072 Uiso 0.432(14) 1 calc PR A 1
C24 C 1.0183(11) 0.648(2) 0.1746(7) 0.0589(16) Uani 0.432(14) 1 d PDU A 1
H24 H 1.0649 0.7664 0.1986 0.071 Uiso 0.432(14) 1 calc PR A 1
C25 C 0.9192(14) 0.489(3) 0.1927(5) 0.0547(15) Uani 0.432(14) 1 d PDU A 1
H25 H 0.9006 0.4982 0.2300 0.066 Uiso 0.432(14) 1 calc PR A 1
C21' C 0.8894(12) 0.356(2) 0.1070(4) 0.0574(14) Uani 0.568(14) 1 d PDU A 2
H21' H 0.8477 0.2721 0.0763 0.069 Uiso 0.568(14) 1 calc PR A 2
C22' C 0.9975(9) 0.522(2) 0.1009(4) 0.0601(14) Uani 0.568(14) 1 d PDU A 2
H22' H 1.0325 0.5459 0.0663 0.072 Uiso 0.568(14) 1 calc PR A 2
C23' C 1.0512(8) 0.6480(17) 0.1451(6) 0.0606(15) Uani 0.568(14) 1 d PDU A 2
H23' H 1.1223 0.7663 0.1408 0.073 Uiso 0.568(14) 1 calc PR A 2
C24' C 1.0059(8) 0.610(2) 0.1961(5) 0.0597(14) Uani 0.568(14) 1 d PDU A 2
H24' H 1.0457 0.7010 0.2264 0.072 Uiso 0.568(14) 1 calc PR A 2
C25' C 0.9037(9) 0.441(2) 0.2033(3) 0.0528(14) Uani 0.568(14) 1 d PDU A 2
H25' H 0.8739 0.4100 0.2386 0.063 Uiso 0.568(14) 1 calc PR A 2

loop_
_atom_site_aniso_label
_atom_site_aniso_U_11
_atom_site_aniso_U_22
_atom_site_aniso_U_33
_atom_site_aniso_U_23
_atom_site_aniso_U_13
_atom_site_aniso_U_12
O1 0.0389(11) 0.0432(13) 0.0348(11) 0.0046(10) 0.0083(8) -0.0006(10)
O2 0.0394(11) 0.0409(11) 0.0314(10) -0.0002(10) 0.0128(8) -0.0024(10)
O3 0.0453(11) 0.0305(11) 0.0322(10) -0.0049(9) 0.0075(8) -0.0017(9)
N1 0.0290(11) 0.0317(13) 0.0405(13) -0.0008(11) 0.0075(9) -0.0020(11)
C1 0.0472(16) 0.0391(17) 0.0323(14) -0.0005(13) 0.0055(12) -0.0118(15)
C2 0.0408(15) 0.0277(14) 0.0309(14) -0.0001(11) 0.0091(11) -0.0025(12)
C3 0.0329(13) 0.0260(14) 0.0314(13) -0.0005(11) 0.0055(10) -0.0089(12)
C4 0.0334(13) 0.0293(15) 0.0319(14) -0.0053(11) 0.0102(11) -0.0084(11)
C5 0.0396(14) 0.0408(18) 0.0287(13) -0.0018(12) 0.0076(11) -0.0051(13)
C6 0.0369(14) 0.0429(18) 0.0293(13) -0.0015(12) 0.0044(11) -0.0038(13)
C7 0.0443(15) 0.0381(17) 0.0319(14) -0.0009(12) 0.0103(12) -0.0027(13)
C8 0.0390(15) 0.0394(17) 0.0325(14) 0.0005(12) 0.0058(12) -0.0024(13)
C9 0.0415(15) 0.0380(17) 0.0351(14) -0.0021(12) 0.0091(12) -0.0015(13)
C10 0.0398(15) 0.0413(18) 0.0314(14) -0.0007(12) 0.0069(11) -0.0015(13)
C11 0.0399(14) 0.0389(17) 0.0331(14) -0.0027(12) 0.0076(12) 0.0009(13)
C12 0.0375(14) 0.0356(16) 0.0345(14) -0.0009(12) 0.0064(12) -0.0004(13)
C13 0.0360(14) 0.0362(17) 0.0344(14) 0.0000(12) 0.0055(11) -0.0018(12)
C14 0.0349(14) 0.0346(16) 0.0332(14) -0.0004(12) 0.0062(11) 0.0009(12)
C15 0.0366(14) 0.0380(17) 0.0304(13) -0.0008(12) 0.0060(11) 0.0002(13)
C16 0.0329(14) 0.0385(17) 0.0390(15) 0.0014(13) 0.0075(12) -0.0031(13)
C17 0.0438(16) 0.046(2) 0.0332(14) -0.0004(14) 0.0077(13) 0.0025(14)
C18 0.0462(18) 0.068(2) 0.0503(19) 0.0047(18) 0.0188(15) 0.0001(18)
C19 0.0385(17) 0.054(2) 0.068(2) 0.0134(17) 0.0101(16) 0.0057(15)
C20 0.0325(13) 0.0536(17) 0.0556(15) 0.0000(15) 0.0043(11) 0.0045(13)
C21 0.044(2) 0.065(3) 0.066(2) -0.011(3) 0.010(2) -0.006(3)
C22 0.041(3) 0.070(3) 0.066(3) -0.012(3) 0.011(2) -0.007(3)
C23 0.041(2) 0.072(3) 0.066(3) -0.009(3) 0.008(3) -0.008(2)
C24 0.041(2) 0.072(3) 0.064(3) -0.007(3) 0.006(3) -0.006(2)
C25 0.038(3) 0.065(3) 0.061(3) -0.004(3) 0.005(3) 0.001(2)
C21' 0.045(2) 0.064(3) 0.064(2) -0.010(2) 0.010(2) -0.007(2)
C22' 0.046(2) 0.069(3) 0.066(3) -0.014(2) 0.010(2) -0.008(2)
C23' 0.043(2) 0.073(3) 0.066(3) -0.012(3) 0.006(3) -0.006(2)
C24' 0.042(2) 0.073(3) 0.065(3) -0.008(3) -0.001(3) 0.000(2)
C25' 0.035(2) 0.066(3) 0.058(3) -0.003(3) 0.005(2) 0.007(2)

loop_
_atom_type_symbol
_atom_type_description
_atom_type_scat_dispersion_real
_atom_type_scat_dispersion_imag
_atom_type_scat_source
C C 0.0033 0.0016 'International Tables Vol C Tables 4.2.6.8 and 6.1.1.4'
H H 0.0000 0.0000 'International Tables Vol C Tables 4.2.6.8 and 6.1.1.4'
N N 0.0061 0.0033 'International Tables Vol C Tables 4.2.6.8 and 6.1.1.4'
O O 0.0106 0.0060 'International Tables Vol C Tables 4.2.6.8 and 6.1.1.4'

loop_
_geom_angle_atom_site_label_1
_geom_angle_atom_site_label_2
_geom_angle_atom_site_label_3
_geom_angle
C19 N1 C4 116.7(2)
O1 C1 C2 112.6(2)
O2 C2 C1 107.4(2)
O2 C2 C3 112.1(2)
C1 C2 C3 113.0(2)
O3 C3 C2 112.0(2)
O3 C3 C4 107.0(2)
C2 C3 C4 113.7(2)
N1 C4 C3 108.1(2)
N1 C4 C5 111.2(2)
C3 C4 C5 111.5(2)
C6 C5 C4 115.9(2)
C5 C6 C7 112.3(2)
C6 C7 C8 114.2(2)
C9 C8 C7 113.1(2)
C8 C9 C10 113.6(2)
C9 C10 C11 113.4(2)
C12 C11 C10 113.9(2)
C13 C12 C11 114.0(2)
C12 C13 C14 114.2(2)
C13 C14 C15 113.6(2)
C14 C15 C16 113.8(2)
C17 C16 C15 113.5(2)
C18 C17 C16 114.0(3)
N1 C19 C20 109.0(3)
C25' C20 C21 129.8(7)
C25' C20 C21' 119.9(6)
C21 C20 C21' 13.0(8)
C25' C20 C25 16.1(6)
C21 C20 C25 115.2(7)
C21' C20 C25 104.4(6)
C25' C20 C19 115.3(5)
C21 C20 C19 114.6(6)
C21' C20 C19 124.7(5)
C25 C20 C19 130.1(6)
C22 C21 C20 120.9(9)
C23 C22 C21 121.4(9)
C24 C23 C22 120.3(9)
C23 C24 C25 118.2(9)
C24 C25 C20 123.7(9)
C20 C21' C22' 119.3(8)
C23' C22' C21' 119.1(7)
C22' C23' C24' 121.9(7)
C25' C24' C23' 120.0(7)
C24' C25' C20 119.8(6)

loop_
_geom_bond_atom_site_label_1
_geom_bond_atom_site_label_2
_geom_bond_distance
O1 C1 1.434(4)
O2 C2 1.434(3)
O3 C3 1.434(3)
N1 C19 1.471(4)
N1 C4 1.477(3)
C1 C2 1.513(4)
C2 C3 1.527(3)
C3 C4 1.534(4)
C4 C5 1.545(3)
C5 C6 1.518(4)
C6 C7 1.525(4)
C7 C8 1.534(4)
C8 C9 1.520(4)
C9 C10 1.521(4)
C10 C11 1.529(3)
C11 C12 1.519(4)
C12 C13 1.519(4)
C13 C14 1.519(4)
C14 C15 1.524(3)
C15 C16 1.529(4)
C16 C17 1.516(4)
C17 C18 1.514(4)
C19 C20 1.489(4)
C20 C25' 1.389(8)
C20 C21 1.389(11)
C20 C21' 1.394(8)
C20 C25 1.419(10)
C21 C22 1.388(11)
C22 C23 1.369(11)
C23 C24 1.367(11)
C24 C25 1.382(11)
C21' C22' 1.402(9)
C22' C23' 1.354(9)
C23' C24' 1.375(9)
C24' C25' 1.367(9)
